data_7125602
loop_
_publ_author_name
'K\"uhne, Irina A'
'Magnani, Nicola'
'Mereacre, Valeriu'
'Wernsdorfer, Wolfgang'
'Anson, Christopher E.'
'Powell, Annie K.'

_publ_section_title
;
 An octanuclear {Cu(II)4Dy(III)4} coordination cluster showing single
 molecule magnet behaviour from field accessible states.
;
_journal_issue 15
_journal_name_full 'Chemical communications (Cambridge, England)'
_journal_page_first 1882
_journal_page_last 1885
_journal_paper_doi 10.1039/c3cc46458j
_journal_volume 50
_journal_year 2014
_chemical_formula_moiety 'C64.4 H64.8 Cu4 N12 O40 Y4, 6(C H4 O)'
_chemical_formula_sum 'C70.4 H88.8 Cu4 N12 O46 Y4'
_chemical_formula_weight 2448.93
_space_group_crystal_system orthorhombic
_space_group_IT_number 61
_space_group_name_Hall '-P 2ac 2ab'
_space_group_name_H-M_alt 'P b c a'
_atom_sites_solution_hydrogens mixed
_atom_sites_solution_primary direct
_atom_sites_solution_secondary difmap
_audit_creation_method SHELXL-2013
_cell_angle_alpha 90
_cell_angle_beta 90
_cell_angle_gamma 90
_cell_formula_units_Z 4
_cell_length_a 24.8476(9)
_cell_length_b 14.0945(4)
_cell_length_c 25.6548(8)
_cell_measurement_reflns_used 55021
_cell_measurement_temperature 150(2)
_cell_measurement_theta_max 28.01
_cell_measurement_theta_min 1.59
_cell_volume 8984.7(5)
_computing_cell_refinement 'X-Area 1.38 (Stoe & Cie GmbH, 2006)'
_computing_data_collection 'WinXpose 1.6.8 (Stoe & Cie GmbH, 2004)'
_computing_data_reduction 'X-Area 1.38 (Stoe & Cie GmbH, 2006)'
_computing_molecular_graphics 'Diamond 2.1 (Crystal Impact, 1998)'
_computing_publication_material 'SHELXL-2013 (Sheldrick, 2013)'
_computing_structure_refinement 'SHELXL-2013 (Sheldrick, 2013)'
_computing_structure_solution 'SHELXL-2013 (Sheldrick, 2013)'
_diffrn_ambient_temperature 150(2)
_diffrn_detector_area_resol_mean 6.667
_diffrn_measured_fraction_theta_full 0.999
_diffrn_measured_fraction_theta_max 1.000
_diffrn_measurement_device_type 'Stoe IPDS II'
_diffrn_measurement_method 'area detector, \w-scans'
_diffrn_radiation_type MoK\a
_diffrn_radiation_wavelength 0.71073
_diffrn_reflns_av_R_equivalents 0.0804
_diffrn_reflns_av_unetI/netI 0.0339
_diffrn_reflns_Laue_measured_fraction_full 0.999
_diffrn_reflns_Laue_measured_fraction_max 1.000
_diffrn_reflns_limit_h_max 31
_diffrn_reflns_limit_h_min -31
_diffrn_reflns_limit_k_max 17
_diffrn_reflns_limit_k_min -17
_diffrn_reflns_limit_l_max 32
_diffrn_reflns_limit_l_min -32
_diffrn_reflns_number 109863
_diffrn_reflns_point_group_measured_fraction_full 0.999
_diffrn_reflns_point_group_measured_fraction_max 1.000
_diffrn_reflns_theta_full 25.250
_diffrn_reflns_theta_max 26.732
_diffrn_reflns_theta_min 2.185
_diffrn_source 'fine-focus sealed tube'
_exptl_absorpt_coefficient_mu 3.585
_exptl_absorpt_correction_T_max 0.515
_exptl_absorpt_correction_T_min 0.366
_exptl_absorpt_correction_type multi-scan
_exptl_absorpt_process_details
;
XPREP in SHELXTL 6.14 (BrukerAXS Inc., 2003)
;
_exptl_crystal_colour 'dark green'
_exptl_crystal_density_diffrn 1.810
_exptl_crystal_description block
_exptl_crystal_F_000 4941
_exptl_crystal_size_max 0.260
_exptl_crystal_size_mid 0.210
_exptl_crystal_size_min 0.140
_refine_diff_density_max 0.767
_refine_diff_density_min -1.457
_refine_diff_density_rms 0.146
_refine_ls_extinction_method none
_refine_ls_goodness_of_fit_ref 1.099
_refine_ls_hydrogen_treatment mixed
_refine_ls_matrix_type full
_refine_ls_number_parameters 638
_refine_ls_number_reflns 9539
_refine_ls_number_restraints 11
_refine_ls_restrained_S_all 1.099
_refine_ls_R_factor_all 0.0785
_refine_ls_R_factor_gt 0.0642
_refine_ls_shift/su_max 0.001
_refine_ls_shift/su_mean 0.000
_refine_ls_structure_factor_coef Fsqd
_refine_ls_weighting_details
;
 w=1/[\s^2^(Fo^2^)+(0.0858P)^2^+25.0756P]
 where P=(Fo^2^+2Fc^2^)/3
;
_refine_ls_weighting_scheme calc
_refine_ls_wR_factor_gt 0.1481
_refine_ls_wR_factor_ref 0.1557
_reflns_Friedel_coverage 0.000
_reflns_number_gt 8011
_reflns_number_total 9539
_reflns_threshold_expression 'I > 2\s(I)'
_cod_data_source_file c3cc46458j.txt
_cod_data_source_block ik878a
_cod_database_code 7125602
_shelx_space_group_comment
;
The symmetry employed for this shelxl refinement is uniquely defined
by the following loop, which should always be used as a source of
symmetry information in preference to the above space-group names.
They are only intended as comments.
;
_shelx_estimated_absorpt_t_min 0.456
_shelx_estimated_absorpt_t_max 0.634
_shelxl_version_number 2013-2

loop_
_space_group_symop_operation_xyz
'x, y, z'
'-x+1/2, -y, z+1/2'
'-x, y+1/2, -z+1/2'
'x+1/2, -y+1/2, -z'
'-x, -y, -z'
'x-1/2, y, -z-1/2'
'x, -y-1/2, z-1/2'
'-x-1/2, y-1/2, z'

loop_
_atom_site_label
_atom_site_type_symbol
_atom_site_fract_x
_atom_site_fract_y
_atom_site_fract_z
_atom_site_U_iso_or_equiv
_atom_site_adp_type
_atom_site_occupancy
_atom_site_site_symmetry_order
_atom_site_calc_flag
_atom_site_refinement_flags_posn
_atom_site_refinement_flags_adp
_atom_site_refinement_flags_occupancy
_atom_site_disorder_assembly
_atom_site_disorder_group
Y1 Y 0.59377(2) 0.54522(4) 0.41221(2) 0.02071(12) Uani 1 1 d . . . . .
Y2 Y 0.55310(2) 0.35065(4) 0.33548(2) 0.02294(13) Uani 1 1 d . . . . .
Cu1 Cu 0.47454(2) 0.40924(4) 0.47199(2) 0.01960(14) Uani 1 1 d . . . . .
Cu2 Cu 0.44377(3) 0.20816(5) 0.36705(3) 0.02965(17) Uani 1 1 d . . . . .
O1 O 0.61322(15) 0.4681(3) 0.33898(15) 0.0258(8) Uani 1 1 d D . . . .
H1 H 0.639(2) 0.482(5) 0.316(2) 0.031 Uiso 1 1 d D U . . .
O2 O 0.41617(18) 0.2831(3) 0.44886(16) 0.0329(9) Uani 1 1 d D U . . .
H21 H 0.3812(17) 0.300(5) 0.447(3) 0.039 Uiso 1 1 d D U . . .
H22 H 0.421(4) 0.255(7) 0.480(2) 0.039 Uiso 0.8 1 d D U P A 1
C2 C 0.424(2) 0.197(4) 0.4822(19) 0.066(11) Uiso 0.2 1 d . U P B 2
H2A H 0.3920 0.1559 0.4793 0.099 Uiso 0.2 1 calc R U P B 2
H2B H 0.4287 0.2161 0.5186 0.099 Uiso 0.2 1 calc R U P B 2
H2C H 0.4557 0.1619 0.4704 0.099 Uiso 0.2 1 calc R U P B 2
O3 O 0.41058(14) 0.4750(3) 0.49785(13) 0.0224(7) Uani 1 1 d . . . . .
C3 C 0.3710(2) 0.5119(4) 0.4690(2) 0.0220(10) Uani 1 1 d . . . . .
C4 C 0.3225(2) 0.5337(4) 0.4937(2) 0.0252(11) Uani 1 1 d . . . . .
O4 O 0.32202(15) 0.5131(3) 0.54655(15) 0.0273(8) Uani 1 1 d . . . . .
C10 C 0.2748(3) 0.5398(6) 0.5753(3) 0.0427(16) Uani 1 1 d . . . . .
H10A H 0.2673 0.6072 0.5697 0.064 Uiso 1 1 calc R U . . .
H10B H 0.2808 0.5283 0.6125 0.064 Uiso 1 1 calc R U . . .
H10C H 0.2441 0.5020 0.5633 0.064 Uiso 1 1 calc R U . . .
C5 C 0.2791(2) 0.5688(4) 0.4660(2) 0.0308(12) Uani 1 1 d . . . . .
H5A H 0.2460 0.5811 0.4831 0.037 Uiso 1 1 calc R U . . .
C6 C 0.2843(2) 0.5861(5) 0.4123(2) 0.0346(13) Uani 1 1 d . . . . .
H6A H 0.2547 0.6102 0.3930 0.041 Uiso 1 1 calc R U . . .
C7 C 0.3324(2) 0.5680(4) 0.3878(2) 0.0308(12) Uani 1 1 d . . . . .
H7A H 0.3358 0.5803 0.3516 0.037 Uiso 1 1 calc R U . . .
C8 C 0.3771(2) 0.5313(4) 0.4156(2) 0.0245(11) Uani 1 1 d . . . . .
C9 C 0.4272(2) 0.5217(4) 0.3881(2) 0.0238(10) Uani 1 1 d . . . . .
H9A H 0.4293 0.5502 0.3546 0.029 Uiso 1 1 calc R U . . .
N1 N 0.46917(17) 0.4784(3) 0.40455(16) 0.0195(8) Uani 1 1 d . . . . .
O5 O 0.51334(14) 0.4872(3) 0.37211(13) 0.0212(7) Uani 1 1 d . . . . .
O6 O 0.47322(14) 0.3698(3) 0.54501(14) 0.0219(7) Uani 1 1 d . . . . .
C11 C 0.5024(2) 0.3014(4) 0.5684(2) 0.0230(10) Uani 1 1 d . . . . .
C12 C 0.4868(2) 0.2708(4) 0.6179(2) 0.0263(11) Uani 1 1 d . . . . .
O7 O 0.44267(15) 0.3179(3) 0.63854(14) 0.0262(8) Uani 1 1 d . . . . .
C18 C 0.4235(3) 0.2836(5) 0.6877(2) 0.0340(13) Uani 1 1 d . . . . .
H18A H 0.4120 0.2174 0.6840 0.051 Uiso 1 1 calc R U . . .
H18B H 0.3929 0.3223 0.6991 0.051 Uiso 1 1 calc R U . . .
H18C H 0.4524 0.2876 0.7136 0.051 Uiso 1 1 calc R U . . .
C13 C 0.5150(3) 0.2007(4) 0.6442(2) 0.0337(13) Uani 1 1 d . . . . .
H13A H 0.5037 0.1804 0.6778 0.040 Uiso 1 1 calc R U . . .
C14 C 0.5604(3) 0.1601(5) 0.6205(3) 0.0385(15) Uani 1 1 d . . . . .
H14A H 0.5801 0.1119 0.6380 0.046 Uiso 1 1 calc R U . . .
C15 C 0.5766(2) 0.1902(5) 0.5715(2) 0.0351(13) Uani 1 1 d . . . . .
H15A H 0.6076 0.1630 0.5558 0.042 Uiso 1 1 calc R U . . .
C16 C 0.5477(2) 0.2605(4) 0.5447(2) 0.0260(11) Uani 1 1 d . . . . .
C17 C 0.5693(2) 0.2933(4) 0.4953(2) 0.0231(10) Uani 1 1 d . . . . .
H17A H 0.6036 0.2693 0.4856 0.028 Uiso 1 1 calc R U . . .
N2 N 0.54675(17) 0.3515(3) 0.46339(16) 0.0212(9) Uani 1 1 d . . . . .
O8 O 0.57929(14) 0.3772(3) 0.42263(13) 0.0218(7) Uani 1 1 d . . . . .
O9 O 0.46175(15) 0.3170(3) 0.32390(15) 0.0279(8) Uani 1 1 d . . . . .
C19 C 0.4300(2) 0.3649(4) 0.2909(2) 0.0300(12) Uani 1 1 d . . . . .
C20 C 0.4543(2) 0.4330(4) 0.2581(2) 0.0306(12) Uani 1 1 d . . . . .
O10 O 0.50953(16) 0.4366(3) 0.26222(14) 0.0288(8) Uani 1 1 d . . . . .
C26 C 0.5357(3) 0.5114(5) 0.2333(3) 0.0404(15) Uani 1 1 d . . . . .
H26A H 0.5299 0.5014 0.1959 0.061 Uiso 1 1 calc R U . . .
H26B H 0.5744 0.5107 0.2407 0.061 Uiso 1 1 calc R U . . .
H26C H 0.5205 0.5728 0.2435 0.061 Uiso 1 1 calc R U . . .
C21 C 0.4239(3) 0.4860(5) 0.2240(3) 0.0404(15) Uani 1 1 d . . . . .
H21A H 0.4407 0.5317 0.2022 0.049 Uiso 1 1 calc R U . . .
C22 C 0.3681(3) 0.4725(6) 0.2217(3) 0.0500(18) Uani 1 1 d . . . . .
H22A H 0.3468 0.5099 0.1988 0.060 Uiso 1 1 calc R U . . .
C23 C 0.3441(3) 0.4054(6) 0.2524(3) 0.0468(17) Uani 1 1 d . . . . .
H23A H 0.3063 0.3965 0.2503 0.056 Uiso 1 1 calc R U . . .
C24 C 0.3744(2) 0.3495(5) 0.2869(2) 0.0334(13) Uani 1 1 d . . . . .
C25 C 0.3459(2) 0.2783(5) 0.3163(3) 0.0378(14) Uani 1 1 d . . . . .
H25A H 0.3078 0.2770 0.3130 0.045 Uiso 1 1 calc R U . . .
N3 N 0.3675(2) 0.2166(4) 0.3465(2) 0.0386(12) Uani 1 1 d . . . . .
O11 O 0.33150(19) 0.1576(4) 0.3717(2) 0.0497(13) Uani 1 1 d D . . . .
O12 O 0.52166(16) 0.2117(3) 0.37640(15) 0.0278(8) Uani 1 1 d . . . . .
C27 C 0.5540(2) 0.1442(4) 0.3937(2) 0.0324(12) Uani 1 1 d . . . . .
C28 C 0.6095(3) 0.1531(5) 0.3852(3) 0.0357(13) Uani 1 1 d . . . . .
O13 O 0.62416(16) 0.2320(3) 0.35683(17) 0.0329(9) Uani 1 1 d . . . . .
C34 C 0.6807(3) 0.2506(6) 0.3516(4) 0.059(2) Uani 1 1 d . . . . .
H34A H 0.6976 0.2507 0.3861 0.088 Uiso 1 1 calc R U . . .
H34B H 0.6859 0.3127 0.3351 0.088 Uiso 1 1 calc R U . . .
H34C H 0.6972 0.2013 0.3299 0.088 Uiso 1 1 calc R U . . .
C29 C 0.6452(3) 0.0868(6) 0.4033(4) 0.056(2) Uani 1 1 d . . . . .
H29A H 0.6828 0.0951 0.3981 0.067 Uiso 1 1 calc R U . . .
C30 C 0.6258(3) 0.0059(7) 0.4298(5) 0.078(3) Uani 1 1 d . . . . .
H30A H 0.6504 -0.0401 0.4425 0.094 Uiso 1 1 calc R U . . .
C31 C 0.5720(3) -0.0064(7) 0.4372(4) 0.063(2) Uani 1 1 d . . . . .
H31A H 0.5594 -0.0615 0.4547 0.076 Uiso 1 1 calc R U . . .
C32 C 0.5346(3) 0.0614(5) 0.4192(3) 0.0395(15) Uani 1 1 d . . . . .
C33 C 0.4792(3) 0.0424(5) 0.4283(3) 0.0455(16) Uani 1 1 d . . . . .
H33A H 0.4706 -0.0087 0.4509 0.055 Uiso 1 1 calc R U . . .
N4 N 0.4394(2) 0.0893(4) 0.4081(2) 0.0413(13) Uani 1 1 d . . . . .
O14 O 0.3900(2) 0.0541(4) 0.4219(3) 0.0638(17) Uani 1 1 d . . . . .
H14 H 0.3662 0.0787 0.4029 0.096 Uiso 1 1 calc R U . . .
N5 N 0.6691(2) 0.7039(4) 0.4090(2) 0.0360(11) Uani 1 1 d . . . . .
O15 O 0.63572(17) 0.6952(3) 0.44615(16) 0.0356(10) Uani 1 1 d . . . . .
O16 O 0.67013(17) 0.6353(3) 0.37617(16) 0.0330(9) Uani 1 1 d . . . . .
O17 O 0.6985(2) 0.7723(4) 0.4039(2) 0.0532(13) Uani 1 1 d . . . . .
N6 N 0.5906(2) 0.2458(4) 0.24431(19) 0.0334(11) Uani 1 1 d . . . . .
O18 O 0.54740(17) 0.2221(3) 0.26674(16) 0.0343(9) Uani 1 1 d . . . . .
O19 O 0.61077(17) 0.3257(3) 0.25885(16) 0.0342(9) Uani 1 1 d D . . . .
O20 O 0.6126(2) 0.1972(4) 0.21058(19) 0.0503(13) Uani 1 1 d . . . . .
O41 O 0.7074(3) 0.4955(5) 0.2788(2) 0.0721(18) Uani 1 1 d . . . . .
H41 H 0.7045 0.4542 0.2554 0.108 Uiso 1 1 calc R U . . .
C41 C 0.7217(4) 0.5841(7) 0.2559(3) 0.063(2) Uani 1 1 d . . . . .
H41A H 0.7002 0.5942 0.2243 0.095 Uiso 1 1 calc R U . . .
H41B H 0.7600 0.5836 0.2468 0.095 Uiso 1 1 calc R U . . .
H41C H 0.7146 0.6354 0.2807 0.095 Uiso 1 1 calc R U . . .
O42 O 0.7124(2) 0.3496(5) 0.2065(2) 0.0650(16) Uani 1 1 d . . . . .
H42 H 0.6824 0.3305 0.2174 0.097 Uiso 1 1 calc DR U . . .
C42 C 0.7082(4) 0.3736(8) 0.1531(3) 0.065(2) Uani 1 1 d . . . . .
H42A H 0.6793 0.4202 0.1483 0.097 Uiso 1 1 calc R U . . .
H42B H 0.7000 0.3164 0.1328 0.097 Uiso 1 1 calc R U . . .
H42C H 0.7423 0.4006 0.1411 0.097 Uiso 1 1 calc R U . . .
O43 O 0.3063(2) 0.3053(4) 0.4379(2) 0.0580(14) Uani 1 1 d . . . . .
H43 H 0.3057 0.2528 0.4224 0.087 Uiso 1 1 calc DR U . . .
C43 C 0.2626(3) 0.3105(6) 0.4731(3) 0.0542(19) Uani 1 1 d . . . . .
H43A H 0.2677 0.2641 0.5011 0.081 Uiso 1 1 calc R U . . .
H43B H 0.2290 0.2967 0.4545 0.081 Uiso 1 1 calc R U . . .
H43C H 0.2607 0.3744 0.4880 0.081 Uiso 1 1 calc R U . . .

loop_
_atom_site_aniso_label
_atom_site_aniso_U_11
_atom_site_aniso_U_22
_atom_site_aniso_U_33
_atom_site_aniso_U_23
_atom_site_aniso_U_13
_atom_site_aniso_U_12
Y1 0.0187(2) 0.0227(2) 0.0208(2) 0.00006(19) 0.00172(17) -0.00103(19)
Y2 0.0221(2) 0.0247(3) 0.0220(2) -0.00238(19) 0.00231(18) -0.00211(19)
Cu1 0.0173(3) 0.0218(3) 0.0197(3) 0.0007(2) 0.0007(2) 0.0007(2)
Cu2 0.0246(3) 0.0298(4) 0.0345(4) -0.0008(3) 0.0022(3) -0.0042(3)
O1 0.0231(18) 0.028(2) 0.0263(18) -0.0041(16) 0.0078(15) -0.0048(15)
O2 0.033(2) 0.036(2) 0.029(2) -0.0050(18) -0.0010(18) -0.0073(18)
O3 0.0233(18) 0.0242(19) 0.0197(17) -0.0004(14) -0.0024(14) 0.0007(15)
C3 0.016(2) 0.023(2) 0.027(2) 0.001(2) 0.0005(19) 0.0027(19)
C4 0.020(2) 0.027(3) 0.029(3) 0.003(2) 0.000(2) -0.001(2)
O4 0.0210(18) 0.033(2) 0.0280(19) -0.0001(16) 0.0039(15) 0.0022(16)
C10 0.031(3) 0.058(4) 0.039(3) 0.010(3) 0.013(3) 0.012(3)
C5 0.018(2) 0.035(3) 0.039(3) 0.004(3) 0.006(2) 0.005(2)
C6 0.022(3) 0.043(4) 0.039(3) 0.010(3) -0.003(2) 0.007(2)
C7 0.028(3) 0.036(3) 0.027(3) 0.006(2) -0.002(2) 0.002(2)
C8 0.021(2) 0.026(3) 0.026(3) 0.001(2) -0.002(2) 0.002(2)
C9 0.022(2) 0.024(3) 0.025(2) 0.003(2) 0.000(2) -0.001(2)
N1 0.018(2) 0.021(2) 0.0192(19) -0.0031(16) 0.0038(15) -0.0005(16)
O5 0.0178(16) 0.0262(19) 0.0197(16) -0.0008(14) 0.0028(13) 0.0001(14)
O6 0.0193(17) 0.0232(18) 0.0233(17) 0.0016(14) 0.0021(14) 0.0038(14)
C11 0.023(2) 0.022(2) 0.024(2) 0.004(2) -0.002(2) 0.000(2)
C12 0.023(2) 0.029(3) 0.027(3) 0.006(2) 0.001(2) 0.002(2)
O7 0.028(2) 0.028(2) 0.0231(18) 0.0053(15) 0.0043(15) 0.0029(16)
C18 0.039(3) 0.036(3) 0.026(3) 0.006(2) 0.006(2) -0.001(3)
C13 0.039(3) 0.033(3) 0.029(3) 0.008(2) 0.005(2) 0.004(3)
C14 0.036(3) 0.042(4) 0.038(3) 0.018(3) 0.005(3) 0.010(3)
C15 0.026(3) 0.040(3) 0.039(3) 0.013(3) 0.003(2) 0.009(3)
C16 0.026(3) 0.024(3) 0.028(3) 0.002(2) 0.004(2) 0.003(2)
C17 0.017(2) 0.024(3) 0.028(3) 0.003(2) 0.0021(19) 0.004(2)
N2 0.021(2) 0.022(2) 0.020(2) -0.0002(17) 0.0038(16) -0.0042(17)
O8 0.0198(17) 0.0261(19) 0.0196(16) -0.0015(14) 0.0048(13) -0.0005(14)
O9 0.0230(18) 0.035(2) 0.0253(18) 0.0006(16) -0.0022(15) -0.0043(16)
C19 0.029(3) 0.032(3) 0.029(3) -0.005(2) -0.002(2) 0.002(2)
C20 0.036(3) 0.030(3) 0.027(3) -0.006(2) 0.000(2) 0.004(2)
O10 0.031(2) 0.034(2) 0.0218(18) -0.0007(16) 0.0012(15) -0.0051(17)
C26 0.046(4) 0.037(3) 0.037(3) 0.006(3) 0.004(3) -0.007(3)
C21 0.046(4) 0.033(3) 0.042(3) 0.004(3) -0.002(3) 0.002(3)
C22 0.047(4) 0.052(5) 0.051(4) 0.008(3) -0.010(3) 0.015(3)
C23 0.037(4) 0.056(4) 0.048(4) 0.004(3) -0.011(3) 0.014(3)
C24 0.029(3) 0.041(3) 0.031(3) -0.009(3) -0.005(2) 0.000(3)
C25 0.025(3) 0.047(4) 0.041(3) -0.002(3) -0.001(2) -0.005(3)
N3 0.029(3) 0.051(3) 0.036(3) -0.004(2) 0.005(2) -0.011(2)
O11 0.032(2) 0.055(3) 0.062(3) 0.004(3) 0.005(2) -0.014(2)
O12 0.027(2) 0.026(2) 0.0300(19) 0.0029(16) 0.0017(16) -0.0017(16)
C27 0.031(3) 0.033(3) 0.034(3) 0.003(2) 0.003(2) 0.005(2)
C28 0.034(3) 0.033(3) 0.040(3) -0.004(3) -0.001(3) 0.004(3)
O13 0.029(2) 0.030(2) 0.040(2) -0.0019(18) 0.0018(17) 0.0027(17)
C34 0.029(3) 0.044(4) 0.103(7) 0.013(4) -0.006(4) -0.005(3)
C29 0.038(4) 0.053(5) 0.077(5) 0.018(4) -0.001(4) 0.012(3)
C30 0.041(4) 0.073(6) 0.121(8) 0.048(6) 0.008(5) 0.020(4)
C31 0.051(5) 0.057(5) 0.081(6) 0.029(5) 0.012(4) 0.008(4)
C32 0.042(4) 0.035(3) 0.041(3) 0.010(3) 0.007(3) 0.002(3)
C33 0.046(4) 0.033(3) 0.057(4) 0.008(3) 0.011(3) 0.001(3)
N4 0.036(3) 0.033(3) 0.054(3) 0.003(3) 0.009(2) -0.003(2)
O14 0.034(3) 0.051(3) 0.107(5) 0.030(3) 0.017(3) -0.006(2)
N5 0.030(3) 0.037(3) 0.042(3) 0.000(2) 0.001(2) -0.010(2)
O15 0.034(2) 0.039(2) 0.034(2) -0.0051(19) 0.0052(17) -0.0107(19)
O16 0.029(2) 0.038(2) 0.033(2) 0.0016(18) 0.0067(17) -0.0024(18)
O17 0.047(3) 0.048(3) 0.065(3) -0.001(3) 0.007(2) -0.027(2)
N6 0.034(3) 0.037(3) 0.030(2) -0.002(2) 0.005(2) 0.000(2)
O18 0.034(2) 0.035(2) 0.034(2) -0.0068(18) 0.0100(17) -0.0071(18)
O19 0.034(2) 0.034(2) 0.035(2) -0.0068(18) 0.0089(18) -0.0085(18)
O20 0.058(3) 0.050(3) 0.042(3) -0.019(2) 0.020(2) 0.003(2)
O41 0.071(4) 0.081(4) 0.064(4) -0.007(3) 0.034(3) -0.012(4)
C41 0.055(5) 0.078(6) 0.057(5) 0.012(5) 0.010(4) 0.004(4)
O42 0.039(3) 0.092(5) 0.064(4) 0.008(3) 0.011(3) -0.015(3)
C42 0.051(5) 0.088(7) 0.055(5) 0.002(5) 0.007(4) -0.005(5)
O43 0.047(3) 0.066(4) 0.062(3) -0.013(3) 0.005(3) -0.008(3)
C43 0.049(4) 0.060(5) 0.054(4) -0.011(4) 0.007(3) -0.005(4)

loop_
_atom_type_symbol
_atom_type_description
_atom_type_scat_dispersion_real
_atom_type_scat_dispersion_imag
_atom_type_scat_source
C C 0.0033 0.0016 'International Tables Vol C Tables 4.2.6.8 and 6.1.1.4'
H H 0.0000 0.0000 'International Tables Vol C Tables 4.2.6.8 and 6.1.1.4'
N N 0.0061 0.0033 'International Tables Vol C Tables 4.2.6.8 and 6.1.1.4'
O O 0.0106 0.0060 'International Tables Vol C Tables 4.2.6.8 and 6.1.1.4'
Cu Cu 0.3201 1.2651 'International Tables Vol C Tables 4.2.6.8 and 6.1.1.4'
Y Y -2.7962 3.5667 'International Tables Vol C Tables 4.2.6.8 and 6.1.1.4'

loop_
_geom_angle_atom_site_label_1
_geom_angle_atom_site_label_2
_geom_angle_atom_site_label_3
_geom_angle
O6 Cu1 O3 78.22(15)
O6 Cu1 N2 90.30(16)
O3 Cu1 N2 165.41(16)
O6 Cu1 N1 166.27(16)
O3 Cu1 N1 90.48(16)
N2 Cu1 N1 99.49(17)
O6 Cu1 O2 90.94(15)
O3 Cu1 O2 86.73(15)
N2 Cu1 O2 102.60(17)
N1 Cu1 O2 96.23(16)
O9 Cu2 O12 79.74(16)
O9 Cu2 N3 91.2(2)
O12 Cu2 N3 170.2(2)
O9 Cu2 N4 169.2(2)
O12 Cu2 N4 90.6(2)
N3 Cu2 N4 98.1(2)
O9 Cu2 O2 102.24(16)
O12 Cu2 O2 99.30(16)
N3 Cu2 O2 86.20(19)
N4 Cu2 O2 83.9(2)
C2 O2 Cu1 112.9(19)
C2 O2 Cu2 95.9(19)
Cu1 O2 Cu2 111.54(17)
C2 O2 H21 111(5)
Cu1 O2 H21 114(5)
Cu2 O2 H21 110(5)
Cu1 O2 H22 92(6)
Cu2 O2 H22 122(6)
H21 O2 H22 107(8)
O2 C2 H2A 109.5
O2 C2 H2B 109.5
H2A C2 H2B 109.5
O2 C2 H2C 109.5
H2A C2 H2C 109.5
H2B C2 H2C 109.5
C3 O3 Cu1 126.5(3)
O3 C3 C4 117.9(5)
O3 C3 C8 122.5(5)
C4 C3 C8 119.5(5)
C5 C4 O4 124.9(5)
C5 C4 C3 121.1(5)
O4 C4 C3 113.9(5)
C4 O4 C10 117.0(4)
O4 C10 H10A 109.5
O4 C10 H10B 109.5
H10A C10 H10B 109.5
O4 C10 H10C 109.5
H10A C10 H10C 109.5
H10B C10 H10C 109.5
C4 C5 C6 119.8(5)
C4 C5 H5A 120.1
C6 C5 H5A 120.1
C7 C6 C5 119.7(5)
C7 C6 H6A 120.2
C5 C6 H6A 120.2
C6 C7 C8 121.3(5)
C6 C7 H7A 119.3
C8 C7 H7A 119.3
C3 C8 C7 118.5(5)
C3 C8 C9 123.6(5)
C7 C8 C9 117.8(5)
N1 C9 C8 126.0(5)
N1 C9 H9A 117.0
C8 C9 H9A 117.0
C9 N1 O5 113.9(4)
C9 N1 Cu1 125.1(4)
O5 N1 Cu1 120.9(3)
C11 O6 Cu1 128.4(3)
O6 C11 C12 118.5(5)
O6 C11 C16 122.3(5)
C12 C11 C16 119.2(5)
C13 C12 O7 123.6(5)
C13 C12 C11 121.6(5)
O7 C12 C11 114.8(5)
C12 O7 C18 116.0(4)
O7 C18 H18A 109.5
O7 C18 H18B 109.5
H18A C18 H18B 109.5
O7 C18 H18C 109.5
H18A C18 H18C 109.5
H18B C18 H18C 109.5
C12 C13 C14 119.0(5)
C12 C13 H13A 120.5
C14 C13 H13A 120.5
C15 C14 C13 120.1(6)
C15 C14 H14A 120.0
C13 C14 H14A 120.0
C14 C15 C16 120.7(6)
C14 C15 H15A 119.6
C16 C15 H15A 119.6
C11 C16 C15 119.4(5)
C11 C16 C17 122.9(5)
C15 C16 C17 117.5(5)
N2 C17 C16 126.6(5)
N2 C17 H17A 116.7
C16 C17 H17A 116.7
C17 N2 O8 113.4(4)
C17 N2 Cu1 125.8(4)
O8 N2 Cu1 120.7(3)
C19 O9 Cu2 128.4(4)
O9 C19 C24 123.4(6)
O9 C19 C20 117.8(5)
C24 C19 C20 118.8(6)
O10 C20 C21 125.2(6)
O10 C20 C19 113.9(5)
C21 C20 C19 120.8(6)
C20 O10 C26 115.8(5)
O10 C26 H26A 109.5
O10 C26 H26B 109.5
H26A C26 H26B 109.5
O10 C26 H26C 109.5
H26A C26 H26C 109.5
H26B C26 H26C 109.5
C20 C21 C22 119.8(7)
C20 C21 H21A 120.1
C22 C21 H21A 120.1
C23 C22 C21 120.1(6)
C23 C22 H22A 119.9
C21 C22 H22A 119.9
C22 C23 C24 121.2(7)
C22 C23 H23A 119.4
C24 C23 H23A 119.4
C19 C24 C23 119.2(6)
C19 C24 C25 123.5(6)
C23 C24 C25 117.3(6)
N3 C25 C24 125.7(6)
N3 C25 H25A 117.1
C24 C25 H25A 117.1
C25 N3 O11 114.9(5)
C25 N3 Cu2 127.2(5)
O11 N3 Cu2 117.4(4)
C27 O12 Cu2 128.7(4)
O12 C27 C28 118.8(5)
O12 C27 C32 122.7(6)
C28 C27 C32 118.5(6)
C29 C28 O13 123.9(6)
C29 C28 C27 121.6(7)
O13 C28 C27 114.5(5)
C28 O13 C34 117.2(5)
O13 C34 H34A 109.5
O13 C34 H34B 109.5
H34A C34 H34B 109.5
O13 C34 H34C 109.5
H34A C34 H34C 109.5
H34B C34 H34C 109.5
C28 C29 C30 119.4(7)
C28 C29 H29A 120.3
C30 C29 H29A 120.3
C31 C30 C29 120.4(8)
C31 C30 H30A 119.8
C29 C30 H30A 119.8
C30 C31 C32 120.9(8)
C30 C31 H31A 119.6
C32 C31 H31A 119.6
C31 C32 C27 119.0(6)
C31 C32 C33 117.1(6)
C27 C32 C33 123.8(6)
N4 C33 C32 125.2(6)
N4 C33 H33A 117.4
C32 C33 H33A 117.4
C33 N4 O14 113.3(6)
C33 N4 Cu2 127.0(5)
O14 N4 Cu2 119.4(4)
N4 O14 H14 109.5
O17 N5 O15 123.4(6)
O17 N5 O16 121.0(5)
O15 N5 O16 115.6(5)
O20 N6 O18 123.3(5)
O20 N6 O19 121.2(5)
O18 N6 O19 115.4(5)
C41 O41 H41 109.5
O41 C41 H41A 109.5
O41 C41 H41B 109.5
H41A C41 H41B 109.5
O41 C41 H41C 109.5
H41A C41 H41C 109.5
H41B C41 H41C 109.5
C42 O42 H42 109.5
O42 C42 H42A 109.5
O42 C42 H42B 109.5
H42A C42 H42B 109.5
O42 C42 H42C 109.5
H42A C42 H42C 109.5
H42B C42 H42C 109.5
C43 O43 H43 109.5
O43 C43 H43A 109.5
O43 C43 H43B 109.5
H43A C43 H43B 109.5
O43 C43 H43C 109.5
H43A C43 H43C 109.5
H43B C43 H43C 109.5

loop_
_geom_bond_atom_site_label_1
_geom_bond_atom_site_label_2
_geom_bond_distance
Cu1 O6 1.954(4)
Cu1 O3 1.955(4)
Cu1 N2 1.982(4)
Cu1 N1 1.990(4)
Cu1 O2 2.370(4)
Cu2 O9 1.944(4)
Cu2 O12 1.951(4)
Cu2 N3 1.972(6)
Cu2 N4 1.981(6)
Cu2 O2 2.448(4)
O1 H1 0.89(4)
O2 C2 1.50(5)
O2 H21 0.90(4)
O2 H22 0.89(4)
C2 H2A 0.9800
C2 H2B 0.9800
C2 H2C 0.9800
O3 C3 1.336(6)
C3 C4 1.397(7)
C3 C8 1.405(7)
C4 C5 1.383(8)
C4 O4 1.386(7)
O4 C10 1.436(7)
C10 H10A 0.9800
C10 H10B 0.9800
C10 H10C 0.9800
C5 C6 1.404(8)
C5 H5A 0.9500
C6 C7 1.375(8)
C6 H6A 0.9500
C7 C8 1.416(8)
C7 H7A 0.9500
C8 C9 1.437(7)
C9 N1 1.281(7)
C9 H9A 0.9500
N1 O5 1.383(5)
O6 C11 1.346(6)
C11 C12 1.396(7)
C11 C16 1.402(7)
C12 C13 1.387(8)
C12 O7 1.388(7)
O7 C18 1.433(6)
C18 H18A 0.9800
C18 H18B 0.9800
C18 H18C 0.9800
C13 C14 1.404(9)
C13 H13A 0.9500
C14 C15 1.386(8)
C14 H14A 0.9500
C15 C16 1.403(8)
C15 H15A 0.9500
C16 C17 1.452(7)
C17 N2 1.289(7)
C17 H17A 0.9500
N2 O8 1.371(5)
O9 C19 1.339(7)
C19 C24 1.403(8)
C19 C20 1.413(9)
C20 O10 1.377(7)
C20 C21 1.377(9)
O10 C26 1.444(7)
C26 H26A 0.9800
C26 H26B 0.9800
C26 H26C 0.9800
C21 C22 1.401(10)
C21 H21A 0.9500
C22 C23 1.365(11)
C22 H22A 0.9500
C23 C24 1.404(9)
C23 H23A 0.9500
C24 C25 1.441(9)
C25 N3 1.282(9)
C25 H25A 0.9500
N3 O11 1.382(7)
O12 C27 1.321(7)
C27 C28 1.402(9)
C27 C32 1.421(9)
C28 C29 1.370(10)
C28 O13 1.379(8)
O13 C34 1.436(8)
C34 H34A 0.9800
C34 H34B 0.9800
C34 H34C 0.9800
C29 C30 1.411(12)
C29 H29A 0.9500
C30 C31 1.362(12)
C30 H30A 0.9500
C31 C32 1.410(11)
C31 H31A 0.9500
C32 C33 1.423(10)
C33 N4 1.296(9)
C33 H33A 0.9500
N4 O14 1.372(7)
O14 H14 0.8400
N5 O17 1.216(7)
N5 O15 1.270(7)
N5 O16 1.282(7)
N6 O20 1.230(7)
N6 O18 1.264(6)
N6 O19 1.287(7)
O41 C41 1.426(11)
O41 H41 0.8400
C41 H41A 0.9800
C41 H41B 0.9800
C41 H41C 0.9800
O42 C42 1.416(10)
O42 H42 0.8400
C42 H42A 0.9800
C42 H42B 0.9800
C42 H42C 0.9800
O43 C43 1.415(9)
O43 H43 0.8400
C43 H43A 0.9800
C43 H43B 0.9800
C43 H43C 0.9800

loop_
_geom_hbond_atom_site_label_D
_geom_hbond_atom_site_label_H
_geom_hbond_atom_site_label_A
_geom_hbond_distance_DH
_geom_hbond_distance_HA
_geom_hbond_distance_DA
_geom_hbond_angle_DHA
O1 H1 O41 0.89(4) 1.96(4) 2.829(7) 165(6)
O2 H21 O43 0.90(4) 1.88(4) 2.762(7) 167(7)
O14 H14 O11 0.84 1.62 2.428(8) 160.7
O41 H41 O42 0.84 1.94 2.771(10) 168.0
O42 H42 O19 0.84 2.07 2.879(7) 160.4
O43 H43 O11 0.84 1.97 2.758(8) 154.7
